data_4125074
loop_
_publ_author_name
'Kojima, Chiemi'
'Lee, Ka-Ho'
'Lin, Zhenyang'
'Yamashita, Makoto'

_publ_section_title
;
 Direct and Base-Catalyzed Diboration of Alkynes Using the Unsymmetrical
 Diborane(4), pinB-BMes2.
;
_journal_issue 20
_journal_name_full 'Journal of the American Chemical Society'
_journal_page_first 6662
_journal_page_last 6669
_journal_paper_doi 10.1021/jacs.6b03686
_journal_volume 138
_journal_year 2016
_chemical_formula_moiety 'C32 H40 B2 O2'
_chemical_formula_sum 'C32 H40 B2 O2'
_chemical_formula_weight 478.26
_chemical_name_systematic
;
 ?
;
_space_group_crystal_system orthorhombic
_space_group_IT_number 19
_space_group_name_Hall 'P 2ac 2ab'
_space_group_name_H-M_alt 'P 21 21 21'
_symmetry_space_group_name_Hall 'P 2ac 2ab'
_symmetry_space_group_name_H-M 'P 21 21 21'
_atom_sites_solution_hydrogens geom
_audit_creation_method SHELXL-2013
_cell_angle_alpha 90
_cell_angle_beta 90
_cell_angle_gamma 90
_cell_formula_units_Z 4
_cell_length_a 9.147(3)
_cell_length_b 9.787(3)
_cell_length_c 31.937(10)
_cell_measurement_reflns_used 7904
_cell_measurement_temperature 93(2)
_cell_measurement_theta_max 31.1704
_cell_measurement_theta_min 2.3162
_cell_volume 2859.1(16)
_computing_cell_refinement 'RIGAKU CrystalClear'
_computing_data_collection 'RIGAKU CrystalClear'
_computing_data_reduction 'RIGAKU CrystalClear'
_computing_molecular_graphics 'Yadokari-XG 2009(Wakita Nemoto et al.)'
_computing_publication_material 'Yadokari-XG 2009(Wakita,Nemoto et al.)'
_computing_structure_refinement 'SHELXL-2014 (Sheldrick, 2014)'
_computing_structure_solution SIR-2004
_diffrn_ambient_temperature 93(2)
_diffrn_detector_area_resol_mean 28.5714
_diffrn_measured_fraction_theta_full 31.1704
_diffrn_measured_fraction_theta_max 31.1704
_diffrn_measurement_device_type 'Rigaku VariMax Saturn'
_diffrn_measurement_method 'omega scans'
_diffrn_radiation_monochromator Confocal
_diffrn_radiation_source 'rotating-anode X-ray tube'
_diffrn_radiation_type MoK\a
_diffrn_radiation_wavelength 0.71075
_diffrn_reflns_av_R_equivalents 0.0520
_diffrn_reflns_av_unetI/netI 0.0598
_diffrn_reflns_Laue_measured_fraction_full 0.994
_diffrn_reflns_Laue_measured_fraction_max 0.995
_diffrn_reflns_limit_h_max 11
_diffrn_reflns_limit_h_min -11
_diffrn_reflns_limit_k_max 9
_diffrn_reflns_limit_k_min -12
_diffrn_reflns_limit_l_max 38
_diffrn_reflns_limit_l_min -39
_diffrn_reflns_number 19563
_diffrn_reflns_point_group_measured_fraction_full 0.994
_diffrn_reflns_point_group_measured_fraction_max 0.994
_diffrn_reflns_theta_full 31.1704
_diffrn_reflns_theta_max 25.998
_diffrn_reflns_theta_min 3.048
_exptl_absorpt_coefficient_mu 0.066
_exptl_absorpt_correction_T_max 1.0000
_exptl_absorpt_correction_T_min 0.8658
_exptl_absorpt_correction_type multi-scan
_exptl_absorpt_process_details 'Jacobson, R. (1998) Private communication'
_exptl_crystal_colour Colorless
_exptl_crystal_density_diffrn 1.111
_exptl_crystal_description Prism
_exptl_crystal_F_000 1032
_exptl_crystal_size_max 0.200
_exptl_crystal_size_mid 0.170
_exptl_crystal_size_min 0.050
_refine_diff_density_max 0.282
_refine_diff_density_min -0.351
_refine_diff_density_rms 0.072
_refine_ls_abs_structure_details
;
 Flack x determined using 1445 quotients [(I+)-(I-)]/[(I+)+(I-)]
 (Parsons and Flack (2004), Acta Cryst. A60, s61).
;
_refine_ls_abs_structure_Flack 1.3(8)
_refine_ls_extinction_method none
_refine_ls_goodness_of_fit_ref 1.117
_refine_ls_hydrogen_treatment constr
_refine_ls_matrix_type full
_refine_ls_number_parameters 335
_refine_ls_number_reflns 5588
_refine_ls_number_restraints 0
_refine_ls_restrained_S_all 1.117
_refine_ls_R_factor_all 0.0880
_refine_ls_R_factor_gt 0.0749
_refine_ls_shift/su_max 0.000
_refine_ls_shift/su_mean 0.000
_refine_ls_structure_factor_coef Fsqd
_refine_ls_weighting_details 'w=1/[\s^2^(Fo^2^)+(0.1095P)^2^] where P=(Fo^2^+2Fc^2^)/3'
_refine_ls_weighting_scheme calc
_refine_ls_wR_factor_gt 0.1840
_refine_ls_wR_factor_ref 0.1978
_reflns_Friedel_coverage 0.750
_reflns_Friedel_fraction_full 0.993
_reflns_Friedel_fraction_max 0.993
_reflns_number_gt 4562
_reflns_number_total 5588
_reflns_threshold_expression 'I > 2\s(I)'
_cod_data_source_file ja6b03686_si_002.cif
_cod_data_source_block 2b
_cod_depositor_comments
;
The following automatic conversions were performed:

'_exptl_absorpt_correction_type' value 'Multi-scan' changed to
'multi-scan' according to
/usr/data/users/saulius/crontab/automatic-downloads/rss-feeds/ACS/lib/dictionaries/cif_core.dic
dictionary named 'cif_core.dic' version 2.4.2 from 2011-04-26.

Automatic conversion script
Id: cif_fix_values 4268 2015-11-12 08:31:59Z antanas 

 Adding full bibliography for 4125073--4125084.cif.
;
_cod_original_cell_volume 2859.0(16)
_cod_database_code 4125074
_shelx_space_group_comment
;
The symmetry employed for this shelxl refinement is uniquely defined
by the following loop, which should always be used as a source of
symmetry information in preference to the above space-group names.
They are only intended as comments.
;
_shelx_estimated_absorpt_t_min 0.987
_shelx_estimated_absorpt_t_max 0.997
_shelxl_version_number 2013-4

loop_
_space_group_symop_operation_xyz
'x, y, z'
'-x+1/2, -y, z+1/2'
'x+1/2, -y+1/2, -z'
'-x, y+1/2, -z+1/2'

loop_
_atom_site_label
_atom_site_type_symbol
_atom_site_fract_x
_atom_site_fract_y
_atom_site_fract_z
_atom_site_U_iso_or_equiv
_atom_site_adp_type
_atom_site_occupancy
_atom_site_site_symmetry_order
_atom_site_calc_flag
_atom_site_refinement_flags_posn
_atom_site_refinement_flags_adp
C1 C 0.7106(4) -0.0095(4) 0.31075(13) 0.0317(9) Uani 1 1 d . .
C2 C 0.6383(4) -0.0517(4) 0.34556(12) 0.0345(9) Uani 1 1 d . .
H40 H 0.5391 -0.0775 0.3416 0.041 Uiso 1 1 calc R U
B1 B 0.6974(5) -0.0632(5) 0.39147(14) 0.0312(10) Uani 1 1 d . .
C3 C 0.8504(4) -0.1328(4) 0.39916(11) 0.0311(9) Uani 1 1 d . .
C4 C 0.8838(5) -0.2618(4) 0.38083(12) 0.0314(9) Uani 1 1 d . .
C5 C 1.0196(5) -0.3232(4) 0.38771(12) 0.0347(9) Uani 1 1 d . .
H1 H 1.0387 -0.4103 0.3758 0.042 Uiso 1 1 calc R U
C6 C 1.1277(5) -0.2600(5) 0.41158(12) 0.0360(10) Uani 1 1 d . .
C7 C 1.0954(5) -0.1337(4) 0.42957(12) 0.0353(9) Uani 1 1 d . .
H2 H 1.1681 -0.0887 0.4457 0.042 Uiso 1 1 calc R U
C8 C 0.9598(4) -0.0720(4) 0.42448(12) 0.0307(9) Uani 1 1 d . .
C9 C 0.7718(5) -0.3430(5) 0.35635(13) 0.0423(11) Uani 1 1 d . .
H10 H 0.7795 -0.3202 0.3266 0.063 Uiso 1 1 calc R U
H11 H 0.6735 -0.3204 0.3664 0.063 Uiso 1 1 calc R U
H12 H 0.7898 -0.4408 0.3603 0.063 Uiso 1 1 calc R U
C10 C 1.2751(5) -0.3280(5) 0.41857(15) 0.0488(12) Uani 1 1 d . .
H13 H 1.2800 -0.4128 0.4023 0.073 Uiso 1 1 calc R U
H14 H 1.2872 -0.3487 0.4484 0.073 Uiso 1 1 calc R U
H15 H 1.3533 -0.2662 0.4095 0.073 Uiso 1 1 calc R U
C11 C 0.9298(5) 0.0614(5) 0.44693(13) 0.0403(10) Uani 1 1 d . .
H16 H 0.8574 0.0462 0.4691 0.060 Uiso 1 1 calc R U
H17 H 0.8920 0.1285 0.4269 0.060 Uiso 1 1 calc R U
H18 H 1.0207 0.0957 0.4593 0.060 Uiso 1 1 calc R U
C12 C 0.5955(4) -0.0154(4) 0.42833(12) 0.0305(9) Uani 1 1 d . .
C13 C 0.5271(4) 0.1153(4) 0.42851(12) 0.0330(9) Uani 1 1 d . .
C14 C 0.4332(5) 0.1515(4) 0.46092(12) 0.0362(9) Uani 1 1 d . .
H3 H 0.3888 0.2393 0.4605 0.043 Uiso 1 1 calc R U
C15 C 0.4020(5) 0.0634(4) 0.49409(13) 0.0371(10) Uani 1 1 d . .
C16 C 0.4697(5) -0.0637(4) 0.49412(12) 0.0350(9) Uani 1 1 d . .
H4 H 0.4504 -0.1252 0.5165 0.042 Uiso 1 1 calc R U
C17 C 0.5652(5) -0.1039(4) 0.46230(12) 0.0356(9) Uani 1 1 d . .
C18 C 0.5578(5) 0.2187(4) 0.39467(12) 0.0382(10) Uani 1 1 d . .
H19 H 0.5198 0.3080 0.4032 0.057 Uiso 1 1 calc R U
H20 H 0.5100 0.1900 0.3686 0.057 Uiso 1 1 calc R U
H21 H 0.6635 0.2252 0.3901 0.057 Uiso 1 1 calc R U
C19 C 0.2981(5) 0.1017(5) 0.52860(14) 0.0456(11) Uani 1 1 d . .
H22 H 0.2219 0.0318 0.5310 0.068 Uiso 1 1 calc R U
H23 H 0.2529 0.1901 0.5222 0.068 Uiso 1 1 calc R U
H24 H 0.3517 0.1084 0.5551 0.068 Uiso 1 1 calc R U
C20 C 0.6301(5) -0.2468(5) 0.46495(14) 0.0424(11) Uani 1 1 d . .
H25 H 0.7344 -0.2404 0.4718 0.064 Uiso 1 1 calc R U
H26 H 0.6182 -0.2932 0.4380 0.064 Uiso 1 1 calc R U
H27 H 0.5797 -0.2988 0.4868 0.064 Uiso 1 1 calc R U
B2 B 0.8684(5) 0.0506(5) 0.31408(14) 0.0298(10) Uani 1 1 d . .
O1 O 0.9101(3) 0.1438(3) 0.34364(8) 0.0345(7) Uani 1 1 d . .
O2 O 0.9758(3) 0.0209(3) 0.28563(9) 0.0383(7) Uani 1 1 d . .
C21 C 1.0497(5) 0.2023(4) 0.32936(13) 0.0366(10) Uani 1 1 d . .
C22 C 1.1100(5) 0.0874(4) 0.30030(13) 0.0368(10) Uani 1 1 d . .
C23 C 1.1433(5) 0.2349(5) 0.36760(14) 0.0467(12) Uani 1 1 d . .
H28 H 1.0956 0.3062 0.3842 0.070 Uiso 1 1 calc R U
H29 H 1.2397 0.2670 0.3585 0.070 Uiso 1 1 calc R U
H30 H 1.1549 0.1524 0.3847 0.070 Uiso 1 1 calc R U
C24 C 1.0107(6) 0.3335(5) 0.30619(16) 0.0489(12) Uani 1 1 d . .
H31 H 0.9466 0.3119 0.2825 0.073 Uiso 1 1 calc R U
H32 H 1.1002 0.3769 0.2959 0.073 Uiso 1 1 calc R U
H33 H 0.9602 0.3959 0.3253 0.073 Uiso 1 1 calc R U
C25 C 1.1969(5) -0.0209(5) 0.32300(15) 0.0454(11) Uani 1 1 d . .
H34 H 1.1418 -0.0524 0.3475 0.068 Uiso 1 1 calc R U
H35 H 1.2906 0.0175 0.3321 0.068 Uiso 1 1 calc R U
H36 H 1.2146 -0.0981 0.3041 0.068 Uiso 1 1 calc R U
C26 C 1.1950(5) 0.1384(6) 0.26233(14) 0.0494(12) Uani 1 1 d . .
H37 H 1.2273 0.0602 0.2455 0.074 Uiso 1 1 calc R U
H38 H 1.2805 0.1905 0.2717 0.074 Uiso 1 1 calc R U
H39 H 1.1320 0.1972 0.2453 0.074 Uiso 1 1 calc R U
C27 C 0.6422(4) -0.0124(4) 0.26819(12) 0.0322(9) Uani 1 1 d . .
C28 C 0.5359(5) -0.1074(5) 0.25751(12) 0.0363(9) Uani 1 1 d . .
H5 H 0.5014 -0.1701 0.2780 0.044 Uiso 1 1 calc R U
C29 C 0.4792(5) -0.1114(5) 0.21676(13) 0.0421(11) Uani 1 1 d . .
H6 H 0.4072 -0.1773 0.2096 0.051 Uiso 1 1 calc R U
C30 C 0.5276(5) -0.0202(5) 0.18712(13) 0.0436(11) Uani 1 1 d . .
H7 H 0.4885 -0.0234 0.1596 0.052 Uiso 1 1 calc R U
C31 C 0.6327(5) 0.0762(5) 0.19702(13) 0.0428(11) Uani 1 1 d . .
H8 H 0.6652 0.1396 0.1765 0.051 Uiso 1 1 calc R U
C32 C 0.6903(5) 0.0795(5) 0.23737(12) 0.0373(10) Uani 1 1 d . .
H9 H 0.7633 0.1449 0.2441 0.045 Uiso 1 1 calc R U

loop_
_atom_site_aniso_label
_atom_site_aniso_U_11
_atom_site_aniso_U_22
_atom_site_aniso_U_33
_atom_site_aniso_U_23
_atom_site_aniso_U_13
_atom_site_aniso_U_12
C1 0.028(2) 0.032(2) 0.035(2) 0.0001(16) 0.0000(16) 0.0015(17)
C2 0.027(2) 0.037(2) 0.040(2) -0.0001(17) -0.0001(18) 0.0011(18)
B1 0.027(2) 0.032(3) 0.034(2) 0.0025(19) -0.0009(18) -0.0044(19)
C3 0.0228(19) 0.038(2) 0.0322(19) -0.0016(16) 0.0025(16) -0.0018(17)
C4 0.033(2) 0.033(2) 0.0285(19) -0.0035(16) -0.0020(17) -0.0002(18)
C5 0.035(2) 0.033(2) 0.036(2) -0.0039(17) -0.0014(18) 0.0033(18)
C6 0.030(2) 0.042(3) 0.036(2) -0.0004(18) -0.0032(18) 0.0022(19)
C7 0.031(2) 0.040(2) 0.035(2) -0.0001(18) -0.0027(17) -0.0011(18)
C8 0.030(2) 0.030(2) 0.0320(19) 0.0001(16) -0.0001(17) -0.0036(16)
C9 0.045(3) 0.041(3) 0.041(2) -0.006(2) -0.007(2) -0.004(2)
C10 0.041(3) 0.055(3) 0.051(3) -0.001(2) -0.002(2) 0.012(2)
C11 0.038(2) 0.041(3) 0.042(2) -0.0049(18) -0.0051(19) -0.001(2)
C12 0.0281(19) 0.033(2) 0.0303(19) -0.0021(16) -0.0032(16) -0.0009(17)
C13 0.030(2) 0.033(2) 0.036(2) -0.0004(17) -0.0020(17) -0.0031(18)
C14 0.035(2) 0.035(2) 0.038(2) -0.0044(18) 0.0055(18) -0.0015(19)
C15 0.030(2) 0.039(2) 0.041(2) -0.0056(18) 0.0033(18) -0.0065(19)
C16 0.032(2) 0.036(2) 0.037(2) 0.0017(17) 0.0029(18) -0.0010(18)
C17 0.032(2) 0.040(2) 0.035(2) 0.0034(17) -0.0008(17) 0.0027(19)
C18 0.042(3) 0.039(2) 0.033(2) 0.0044(17) -0.0013(19) -0.001(2)
C19 0.041(3) 0.045(3) 0.051(3) -0.010(2) 0.015(2) -0.006(2)
C20 0.040(3) 0.047(3) 0.040(2) 0.009(2) 0.002(2) 0.007(2)
B2 0.028(2) 0.028(2) 0.033(2) 0.0031(18) -0.0006(19) 0.0020(19)
O1 0.0280(15) 0.0375(17) 0.0380(14) 0.0014(12) 0.0020(12) -0.0015(13)
O2 0.0280(15) 0.0447(18) 0.0423(15) -0.0056(13) 0.0059(13) -0.0020(13)
C21 0.029(2) 0.037(2) 0.044(2) 0.0008(17) 0.0040(19) -0.0048(18)
C22 0.029(2) 0.036(2) 0.045(2) 0.0048(18) 0.0018(18) -0.0041(18)
C23 0.037(3) 0.050(3) 0.053(3) -0.004(2) -0.002(2) -0.011(2)
C24 0.053(3) 0.030(2) 0.063(3) 0.003(2) 0.003(2) -0.006(2)
C25 0.032(2) 0.049(3) 0.054(3) 0.006(2) 0.004(2) 0.002(2)
C26 0.036(2) 0.063(3) 0.049(3) 0.009(2) 0.010(2) -0.007(2)
C27 0.029(2) 0.036(2) 0.032(2) -0.0016(16) -0.0010(16) 0.0036(18)
C28 0.033(2) 0.039(2) 0.037(2) -0.0047(17) -0.0021(18) 0.0043(19)
C29 0.036(2) 0.047(3) 0.044(2) -0.009(2) -0.0059(19) 0.007(2)
C30 0.048(3) 0.045(3) 0.038(2) -0.0068(19) -0.008(2) 0.016(2)
C31 0.051(3) 0.040(3) 0.037(2) 0.0000(18) -0.001(2) 0.014(2)
C32 0.042(2) 0.037(3) 0.033(2) 0.0018(17) -0.0008(18) 0.004(2)

loop_
_atom_type_symbol
_atom_type_description
_atom_type_scat_dispersion_real
_atom_type_scat_dispersion_imag
_atom_type_scat_source
C C 0.0033 0.0016 'International Tables Vol C Tables 4.2.6.8 and 6.1.1.4'
H H 0.0000 0.0000 'International Tables Vol C Tables 4.2.6.8 and 6.1.1.4'
B B 0.0013 0.0007 'International Tables Vol C Tables 4.2.6.8 and 6.1.1.4'
O O 0.0106 0.0060 'International Tables Vol C Tables 4.2.6.8 and 6.1.1.4'

loop_
_geom_angle_atom_site_label_1
_geom_angle_atom_site_label_2
_geom_angle_atom_site_label_3
_geom_angle
C2 C1 C27 122.3(4)
C2 C1 B2 120.6(4)
C27 C1 B2 117.1(3)
C1 C2 B1 128.3(4)
C1 C2 H40 115.9
B1 C2 H40 115.9
C2 B1 C12 118.3(4)
C2 B1 C3 118.9(4)
C12 B1 C3 122.6(3)
C8 C3 C4 117.1(4)
C8 C3 B1 122.3(4)
C4 C3 B1 120.6(4)
C5 C4 C3 120.4(4)
C5 C4 C9 117.2(4)
C3 C4 C9 122.1(4)
C6 C5 C4 121.8(4)
C6 C5 H1 119.1
C4 C5 H1 119.1
C5 C6 C7 117.9(4)
C5 C6 C10 121.0(4)
C7 C6 C10 121.0(4)
C8 C7 C6 121.7(4)
C8 C7 H2 119.1
C6 C7 H2 119.1
C7 C8 C3 121.0(4)
C7 C8 C11 118.7(4)
C3 C8 C11 120.3(4)
C4 C9 H10 109.5
C4 C9 H11 109.5
H10 C9 H11 109.5
C4 C9 H12 109.5
H10 C9 H12 109.5
H11 C9 H12 109.5
C6 C10 H13 109.5
C6 C10 H14 109.5
H13 C10 H14 109.5
C6 C10 H15 109.5
H13 C10 H15 109.5
H14 C10 H15 109.5
C8 C11 H16 109.5
C8 C11 H17 109.5
H16 C11 H17 109.5
C8 C11 H18 109.5
H16 C11 H18 109.5
H17 C11 H18 109.5
C17 C12 C13 117.4(4)
C17 C12 B1 120.5(4)
C13 C12 B1 122.0(4)
C14 C13 C12 120.2(4)
C14 C13 C18 118.5(4)
C12 C13 C18 121.2(4)
C13 C14 C15 122.2(4)
C13 C14 H3 118.9
C15 C14 H3 118.9
C16 C15 C14 117.6(4)
C16 C15 C19 120.3(4)
C14 C15 C19 122.1(4)
C15 C16 C17 122.0(4)
C15 C16 H4 119.0
C17 C16 H4 119.0
C16 C17 C12 120.5(4)
C16 C17 C20 117.5(4)
C12 C17 C20 121.9(4)
C13 C18 H19 109.5
C13 C18 H20 109.5
H19 C18 H20 109.5
C13 C18 H21 109.5
H19 C18 H21 109.5
H20 C18 H21 109.5
C15 C19 H22 109.5
C15 C19 H23 109.5
H22 C19 H23 109.5
C15 C19 H24 109.5
H22 C19 H24 109.5
H23 C19 H24 109.5
C17 C20 H25 109.5
C17 C20 H26 109.5
H25 C20 H26 109.5
C17 C20 H27 109.5
H25 C20 H27 109.5
H26 C20 H27 109.5
O1 B2 O2 113.6(4)
O1 B2 C1 123.8(4)
O2 B2 C1 122.5(4)
B2 O1 C21 106.7(3)
B2 O2 C22 107.1(3)
O1 C21 C24 106.0(3)
O1 C21 C23 108.7(3)
C24 C21 C23 110.1(4)
O1 C21 C22 102.2(3)
C24 C21 C22 113.7(3)
C23 C21 C22 115.4(4)
O2 C22 C25 106.4(3)
O2 C22 C26 108.5(3)
C25 C22 C26 110.1(4)
O2 C22 C21 102.4(3)
C25 C22 C21 114.0(4)
C26 C22 C21 114.7(4)
C21 C23 H28 109.5
C21 C23 H29 109.5
H28 C23 H29 109.5
C21 C23 H30 109.5
H28 C23 H30 109.5
H29 C23 H30 109.5
C21 C24 H31 109.5
C21 C24 H32 109.5
H31 C24 H32 109.5
C21 C24 H33 109.5
H31 C24 H33 109.5
H32 C24 H33 109.5
C22 C25 H34 109.5
C22 C25 H35 109.5
H34 C25 H35 109.5
C22 C25 H36 109.5
H34 C25 H36 109.5
H35 C25 H36 109.5
C22 C26 H37 109.5
C22 C26 H38 109.5
H37 C26 H38 109.5
C22 C26 H39 109.5
H37 C26 H39 109.5
H38 C26 H39 109.5
C28 C27 C32 118.5(4)
C28 C27 C1 121.9(4)
C32 C27 C1 119.6(4)
C27 C28 C29 120.4(4)
C27 C28 H5 119.8
C29 C28 H5 119.8
C30 C29 C28 120.2(4)
C30 C29 H6 119.9
C28 C29 H6 119.9
C29 C30 C31 120.6(4)
C29 C30 H7 119.7
C31 C30 H7 119.7
C30 C31 C32 119.3(4)
C30 C31 H8 120.3
C32 C31 H8 120.3
C31 C32 C27 121.0(4)
C31 C32 H9 119.5
C27 C32 H9 119.5

loop_
_geom_bond_atom_site_label_1
_geom_bond_atom_site_label_2
_geom_bond_distance
C1 C2 1.358(6)
C1 C27 1.497(5)
C1 B2 1.562(6)
C2 B1 1.567(6)
C2 H40 0.9500
B1 C12 1.573(6)
B1 C3 1.576(6)
C3 C8 1.417(5)
C3 C4 1.425(6)
C4 C5 1.397(6)
C4 C9 1.514(6)
C5 C6 1.394(6)
C5 H1 0.9500
C6 C7 1.394(6)
C6 C10 1.520(6)
C7 C8 1.389(6)
C7 H2 0.9500
C8 C11 1.515(6)
C9 H10 0.9800
C9 H11 0.9800
C9 H12 0.9800
C10 H13 0.9800
C10 H14 0.9800
C10 H15 0.9800
C11 H16 0.9800
C11 H17 0.9800
C11 H18 0.9800
C12 C17 1.416(6)
C12 C13 1.424(6)
C13 C14 1.391(5)
C13 C18 1.507(5)
C14 C15 1.396(6)
C14 H3 0.9500
C15 C16 1.389(6)
C15 C19 1.503(6)
C16 C17 1.397(6)
C16 H4 0.9500
C17 C20 1.522(6)
C18 H19 0.9800
C18 H20 0.9800
C18 H21 0.9800
C19 H22 0.9800
C19 H23 0.9800
C19 H24 0.9800
C20 H25 0.9800
C20 H26 0.9800
C20 H27 0.9800
B2 O1 1.367(5)
B2 O2 1.369(5)
O1 C21 1.472(5)
O2 C22 1.466(5)
C21 C24 1.524(6)
C21 C23 1.525(6)
C21 C22 1.559(6)
C22 C25 1.510(6)
C22 C26 1.524(6)
C23 H28 0.9800
C23 H29 0.9800
C23 H30 0.9800
C24 H31 0.9800
C24 H32 0.9800
C24 H33 0.9800
C25 H34 0.9800
C25 H35 0.9800
C25 H36 0.9800
C26 H37 0.9800
C26 H38 0.9800
C26 H39 0.9800
C27 C28 1.388(6)
C27 C32 1.404(6)
C28 C29 1.402(6)
C28 H5 0.9500
C29 C30 1.374(7)
C29 H6 0.9500
C30 C31 1.384(7)
C30 H7 0.9500
C31 C32 1.392(6)
C31 H8 0.9500
C32 H9 0.9500

loop_
_geom_torsion_atom_site_label_1
_geom_torsion_atom_site_label_2
_geom_torsion_atom_site_label_3
_geom_torsion_atom_site_label_4
_geom_torsion
C27 C1 C2 B1 175.9(4)
B2 C1 C2 B1 -6.8(7)
C1 C2 B1 C12 138.5(4)
C1 C2 B1 C3 -46.4(6)
C2 B1 C3 C8 131.4(4)
C12 B1 C3 C8 -53.7(6)
C2 B1 C3 C4 -49.1(5)
C12 B1 C3 C4 125.8(4)
C8 C3 C4 C5 -0.5(6)
B1 C3 C4 C5 180.0(4)
C8 C3 C4 C9 174.5(4)
B1 C3 C4 C9 -5.1(6)
C3 C4 C5 C6 -1.6(6)
C9 C4 C5 C6 -176.8(4)
C4 C5 C6 C7 1.6(6)
C4 C5 C6 C10 -179.7(4)
C5 C6 C7 C8 0.6(6)
C10 C6 C7 C8 -178.1(4)
C6 C7 C8 C3 -2.7(6)
C6 C7 C8 C11 176.6(4)
C4 C3 C8 C7 2.6(6)
B1 C3 C8 C7 -177.9(4)
C4 C3 C8 C11 -176.8(3)
B1 C3 C8 C11 2.8(6)
C2 B1 C12 C17 126.6(4)
C3 B1 C12 C17 -48.3(6)
C2 B1 C12 C13 -51.5(5)
C3 B1 C12 C13 133.6(4)
C17 C12 C13 C14 -0.8(6)
B1 C12 C13 C14 177.5(4)
C17 C12 C13 C18 177.4(4)
B1 C12 C13 C18 -4.4(6)
C12 C13 C14 C15 -0.1(6)
C18 C13 C14 C15 -178.2(4)
C13 C14 C15 C16 0.6(6)
C13 C14 C15 C19 -178.7(4)
C14 C15 C16 C17 -0.3(6)
C19 C15 C16 C17 179.0(4)
C15 C16 C17 C12 -0.5(6)
C15 C16 C17 C20 -178.5(4)
C13 C12 C17 C16 1.1(6)
B1 C12 C17 C16 -177.2(4)
C13 C12 C17 C20 178.9(4)
B1 C12 C17 C20 0.7(6)
C2 C1 B2 O1 -44.6(6)
C27 C1 B2 O1 132.9(4)
C2 C1 B2 O2 139.8(4)
C27 C1 B2 O2 -42.7(6)
O2 B2 O1 C21 11.5(4)
C1 B2 O1 C21 -164.5(4)
O1 B2 O2 C22 7.7(5)
C1 B2 O2 C22 -176.3(4)
B2 O1 C21 C24 95.1(4)
B2 O1 C21 C23 -146.5(4)
B2 O1 C21 C22 -24.1(4)
B2 O2 C22 C25 97.8(4)
B2 O2 C22 C26 -143.7(4)
B2 O2 C22 C21 -22.1(4)
O1 C21 C22 O2 27.7(4)
C24 C21 C22 O2 -85.9(4)
C23 C21 C22 O2 145.4(3)
O1 C21 C22 C25 -86.7(4)
C24 C21 C22 C25 159.6(4)
C23 C21 C22 C25 31.0(5)
O1 C21 C22 C26 145.1(4)
C24 C21 C22 C26 31.4(5)
C23 C21 C22 C26 -97.2(5)
C2 C1 C27 C28 -29.2(6)
B2 C1 C27 C28 153.4(4)
C2 C1 C27 C32 153.4(4)
B2 C1 C27 C32 -24.0(6)
C32 C27 C28 C29 0.4(6)
C1 C27 C28 C29 -176.9(4)
C27 C28 C29 C30 -0.6(6)
C28 C29 C30 C31 0.1(7)
C29 C30 C31 C32 0.5(7)
C30 C31 C32 C27 -0.8(7)
C28 C27 C32 C31 0.3(6)
C1 C27 C32 C31 177.7(4)
